data_7010705
loop_
_publ_author_name
'Tang, Christina Y.'
'Coxall, Robert A.'
'Downs, Anthony J.'
'Greene, Tim M.'
'Parsons, Simon'

_publ_section_title
;
 Oligomeric structures of the crystalline dimethylamine adducts
 Me2(H)N&#x00B7;MH3 (M&#x2005;=&#x2005;Al or Ga) and the dimethylamido
 derivative [Me2NGaH2]3
;
_journal_issue 14
_journal_name_full 'Journal of the Chemical Society, Dalton Transactions'
_journal_page_first 2141
_journal_paper_doi 10.1039/b102667b
_journal_year 2001
_chemical_formula_moiety H3Ga-NHMe2
_chemical_formula_sum 'C2 H10 Ga N'
_chemical_formula_weight 117.83
_chemical_name_systematic
; 
? 
;
_space_group_IT_number 15
_symmetry_cell_setting 'Monoclinic, twinned via 2[001]'
_symmetry_space_group_name_Hall '-C 2yc'
_symmetry_space_group_name_H-M 'C 1 2/c 1'
_atom_sites_solution_hydrogens difmap
_atom_sites_solution_primary Patterson
_atom_sites_solution_secondary difmap
_audit_creation_method SHELXL-97
_cell_angle_alpha 90.00
_cell_angle_beta 102.29(2)
_cell_angle_gamma 90.00
_cell_formula_units_Z 8
_cell_length_a 16.965(5)
_cell_length_b 6.365(2)
_cell_length_c 10.395(3)
_cell_measurement_reflns_used 58
_cell_measurement_temperature 150(2)
_cell_measurement_theta_max 16
_cell_measurement_theta_min 15
_cell_volume 1096.8(6)
_computing_cell_refinement 'Stoe DIF4'
_computing_data_collection 'Stoe DIF4'
_computing_data_reduction 'Stoe REDU4'
_computing_molecular_graphics SHELXTL
_computing_structure_refinement 'SHELXL-97 (Sheldrick, 1997)'
_computing_structure_solution DIRDIF
_diffrn_ambient_temperature 150(2)
_diffrn_measured_fraction_theta_full 0.995
_diffrn_measured_fraction_theta_max 0.995
_diffrn_measurement_method Omega-theta
_diffrn_radiation_monochromator graphite
_diffrn_radiation_source 'fine-focus sealed tube'
_diffrn_radiation_type MoK\a
_diffrn_radiation_wavelength 0.71073
_diffrn_reflns_av_R_equivalents 0.0566
_diffrn_reflns_av_sigmaI/netI 0.0580
_diffrn_reflns_limit_h_max 19
_diffrn_reflns_limit_h_min -20
_diffrn_reflns_limit_k_max 7
_diffrn_reflns_limit_k_min -7
_diffrn_reflns_limit_l_max 12
_diffrn_reflns_limit_l_min 0
_diffrn_reflns_number 5929
_diffrn_reflns_theta_full 25.13
_diffrn_reflns_theta_max 25.13
_diffrn_reflns_theta_min 3.43
_diffrn_standards_decay_% 5
_diffrn_standards_interval_time 60
_diffrn_standards_number 3
_exptl_absorpt_coefficient_mu 4.850
_exptl_absorpt_correction_T_max 0.454
_exptl_absorpt_correction_T_min 0.399
_exptl_absorpt_correction_type 'Optimised numerical'
_exptl_crystal_colour Colourless
_exptl_crystal_density_diffrn 1.427
_exptl_crystal_density_method 'not measured'
_exptl_crystal_description cylinder
_exptl_crystal_F_000 480
_exptl_crystal_size_max 0.40
_exptl_crystal_size_mid 0.40
_exptl_crystal_size_min 0.40
_refine_diff_density_max 0.655
_refine_diff_density_min -0.731
_refine_diff_density_rms 0.148
_refine_ls_extinction_coef 0.0012(7)
_refine_ls_extinction_expression Fc^*^=kFc[1+0.001xFc^2^\l^3^/sin(2\q)]^-1/4^
_refine_ls_extinction_method SHELXL
_refine_ls_goodness_of_fit_ref 1.043
_refine_ls_hydrogen_treatment 'rotating group (Me)/restrained refxyz'
_refine_ls_matrix_type full
_refine_ls_number_parameters 51
_refine_ls_number_reflns 976
_refine_ls_number_restraints 3
_refine_ls_restrained_S_all 1.041
_refine_ls_R_factor_all 0.0563
_refine_ls_R_factor_gt 0.0365
_refine_ls_shift/su_max 0.000
_refine_ls_shift/su_mean 0.000
_refine_ls_structure_factor_coef Fsqd
_refine_ls_weighting_details 'calc w=1/[\s^2^(Fo^2^)+(0.0514P)^2^+0.0000P] where P=(Fo^2^+2Fc^2^)/3'
_refine_ls_weighting_scheme calc
_refine_ls_wR_factor_gt 0.0847
_refine_ls_wR_factor_ref 0.0953
_reflns_number_gt 760
_reflns_number_total 976
_reflns_threshold_expression >2sigma(I)
_cod_data_source_file b102667b.txt
_cod_data_source_block 2
_cod_depositor_comments
;
The following automatic conversions were performed:
'_atom_site_symetry_multiplicity' tag replaced with
'_atom_site_symmetry_multiplicity'.

Automatic conversion script
Id: cif_correct_tags 1440 2010-10-19 06:21:57Z saulius 

The following automatic conversions were performed:

'_atom_sites_solution_hydrogens' value 'difference map' was changed
to 'difmap'.

Automatic conversion script
Id: cif_fix_values 6452 2018-10-05 10:23:21Z andrius 
;
_cod_original_cell_volume 1096.7(6)
_cod_original_sg_symbol_H-M C2/c
_cod_database_code 7010705

loop_
_symmetry_equiv_pos_as_xyz
'x, y, z'
'-x, y, -z+1/2'
'x+1/2, y+1/2, z'
'-x+1/2, y+1/2, -z+1/2'
'-x, -y, -z'
'x, -y, z-1/2'
'-x+1/2, -y+1/2, -z'
'x+1/2, -y+1/2, z-1/2'

loop_
_atom_site_label
_atom_site_type_symbol
_atom_site_fract_x
_atom_site_fract_y
_atom_site_fract_z
_atom_site_U_iso_or_equiv
_atom_site_adp_type
_atom_site_occupancy
_atom_site_symmetry_multiplicity
_atom_site_calc_flag
_atom_site_refinement_flags
_atom_site_disorder_assembly
_atom_site_disorder_group
Ga1 Ga 0.18628(4) 0.06338(9) 0.07368(6) 0.0247(3) Uani 1 1 d D . .
H1 H 0.111(2) 0.193(8) 0.033(4) 0.030(8) Uiso 1 1 d D . .
H2 H 0.223(3) 0.092(8) 0.216(3) 0.030(8) Uiso 1 1 d D . .
H3 H 0.232(3) 0.053(8) -0.035(4) 0.030(8) Uiso 1 1 d D . .
N1 N 0.1399(3) -0.2390(7) 0.0734(4) 0.0231(10) Uani 1 1 d . . .
H1N H 0.1834 -0.3304 0.0966 0.028 Uiso 1 1 calc R . .
C1 C 0.0954(4) -0.2991(10) -0.0593(5) 0.0338(13) Uani 1 1 d . . .
H1A H 0.0793 -0.4470 -0.0590 0.051 Uiso 1 1 calc R . .
H1B H 0.1302 -0.2794 -0.1226 0.051 Uiso 1 1 calc R . .
H1C H 0.0473 -0.2110 -0.0846 0.051 Uiso 1 1 calc R . .
C2 C 0.0895(4) -0.2628(9) 0.1722(5) 0.0369(15) Uani 1 1 d . . .
H2A H 0.0441 -0.1644 0.1523 0.055 Uiso 1 1 calc R . .
H2B H 0.1220 -0.2328 0.2600 0.055 Uiso 1 1 calc R . .
H2C H 0.0690 -0.4069 0.1697 0.055 Uiso 1 1 calc R . .

loop_
_atom_site_aniso_label
_atom_site_aniso_U_11
_atom_site_aniso_U_22
_atom_site_aniso_U_33
_atom_site_aniso_U_23
_atom_site_aniso_U_13
_atom_site_aniso_U_12
Ga1 0.0294(4) 0.0189(3) 0.0264(4) -0.0012(3) 0.0075(2) 0.0000(3)
N1 0.019(2) 0.020(2) 0.029(2) 0.000(2) 0.0022(18) 0.0040(19)
C1 0.036(3) 0.031(3) 0.033(3) -0.006(3) 0.004(2) -0.007(3)
C2 0.035(3) 0.036(4) 0.042(4) 0.010(3) 0.013(3) -0.006(3)

loop_
_atom_type_symbol
_atom_type_description
_atom_type_scat_dispersion_real
_atom_type_scat_dispersion_imag
_atom_type_scat_source
C C 0.0033 0.0016 'International Tables Vol C Tables 4.2.6.8 and 6.1.1.4'
H H 0.0000 0.0000 'International Tables Vol C Tables 4.2.6.8 and 6.1.1.4'
N N 0.0061 0.0033 'International Tables Vol C Tables 4.2.6.8 and 6.1.1.4'
Ga Ga 0.2307 1.6083 'International Tables Vol C Tables 4.2.6.8 and 6.1.1.4'

loop_
_geom_angle_atom_site_label_1
_geom_angle_atom_site_label_2
_geom_angle_atom_site_label_3
_geom_angle
_geom_angle_site_symmetry_1
_geom_angle_site_symmetry_3
_geom_angle_publ_flag
N1 Ga1 H1 102(2) . . ?
N1 Ga1 H2 101(2) . . ?
H1 Ga1 H2 111(3) . . ?
N1 Ga1 H3 102.3(19) . . ?
H1 Ga1 H3 111(3) . . ?
H2 Ga1 H3 126(3) . . ?
C1 N1 C2 111.5(4) . . ?
C1 N1 Ga1 111.1(3) . . ?
C2 N1 Ga1 111.6(3) . . ?
C1 N1 H1N 107.4 . . ?
C2 N1 H1N 107.4 . . ?
Ga1 N1 H1N 107.4 . . ?
N1 C1 H1A 109.5 . . ?
N1 C1 H1B 109.5 . . ?
H1A C1 H1B 109.5 . . ?
N1 C1 H1C 109.5 . . ?
H1A C1 H1C 109.5 . . ?
H1B C1 H1C 109.5 . . ?
N1 C2 H2A 109.5 . . ?
N1 C2 H2B 109.5 . . ?
H2A C2 H2B 109.5 . . ?
N1 C2 H2C 109.5 . . ?
H2A C2 H2C 109.5 . . ?
H2B C2 H2C 109.5 . . ?

loop_
_geom_bond_atom_site_label_1
_geom_bond_atom_site_label_2
_geom_bond_distance
_geom_bond_site_symmetry_2
_geom_bond_publ_flag
Ga1 N1 2.079(4) . ?
Ga1 H1 1.50(3) . ?
Ga1 H2 1.49(3) . ?
Ga1 H3 1.50(3) . ?
N1 C1 1.475(6) . ?
N1 C2 1.477(6) . ?
N1 H1N 0.9300 . ?
C1 H1A 0.9800 . ?
C1 H1B 0.9800 . ?
C1 H1C 0.9800 . ?
C2 H2A 0.9800 . ?
C2 H2B 0.9800 . ?
C2 H2C 0.9800 . ?
